data_4517626
loop_
_publ_author_name
'Khatua, Sajal'
'Biswas, Protap'

_publ_section_title
;
 Flexible Luminescent MOF: Trapping of Less Stable Conformation of
 Rotational Isomers, In Situ Guest-Responsive Turn-Off and Turn-On
 Luminescence and Mechanistic Study.
;
_journal_name_full 'ACS applied materials &amp; interfaces'
_journal_paper_doi 10.1021/acsami.0c02891
_journal_year 2020
_chemical_formula_moiety '0.5(C88 H68 Cu4 I4 N12 O4), 2(C2 H4 Cl2)'
_chemical_formula_sum 'C48 H42 Cl4 Cu2 I2 N6 O2'
_chemical_formula_weight 1257.55
_space_group_crystal_system monoclinic
_space_group_IT_number 15
_space_group_name_Hall '-C 2yc'
_space_group_name_H-M_alt 'C 1 2/c 1'
_atom_sites_solution_hydrogens geom
_atom_sites_solution_primary direct
_audit_creation_date 2019-02-21
_audit_creation_method
;
Olex2 1.2
(compiled 2018.05.29 svn.r3508 for OlexSys, GUI svn.r5506)
;
_cell_angle_alpha 90
_cell_angle_beta 113.817(5)
_cell_angle_gamma 90
_cell_formula_units_Z 4
_cell_length_a 25.122(3)
_cell_length_b 11.9422(11)
_cell_length_c 17.937(2)
_cell_measurement_reflns_used 9903
_cell_measurement_temperature 100(2)
_cell_measurement_theta_max 25.791
_cell_measurement_theta_min 2.398
_cell_volume 4923.0(9)
_computing_cell_refinement 'SAINT v8.34A (Bruker, 2013)'
_computing_data_reduction 'SAINT v8.34A (Bruker, 2013)'
_computing_molecular_graphics 'Olex2 (Dolomanov et al., 2009)'
_computing_publication_material 'Olex2 (Dolomanov et al., 2009)'
_computing_structure_refinement 'XL (Sheldrick, 2008)'
_computing_structure_solution 'ShelXS (Sheldrick, 2008)'
_diffrn_ambient_temperature 100
_diffrn_measured_fraction_theta_full 0.989
_diffrn_measured_fraction_theta_max 0.957
_diffrn_measurement_device_type 'Bruker APEX-II CCD'
_diffrn_measurement_method '\f and \w scans'
_diffrn_radiation_type MoK\a
_diffrn_radiation_wavelength 0.71073
_diffrn_reflns_av_R_equivalents 0.0377
_diffrn_reflns_av_unetI/netI 0.0336
_diffrn_reflns_Laue_measured_fraction_full 0.989
_diffrn_reflns_Laue_measured_fraction_max 0.957
_diffrn_reflns_limit_h_max 30
_diffrn_reflns_limit_h_min -30
_diffrn_reflns_limit_k_max 14
_diffrn_reflns_limit_k_min -14
_diffrn_reflns_limit_l_max 21
_diffrn_reflns_limit_l_min -17
_diffrn_reflns_number 15735
_diffrn_reflns_point_group_measured_fraction_full 0.989
_diffrn_reflns_point_group_measured_fraction_max 0.957
_diffrn_reflns_theta_full 25.242
_diffrn_reflns_theta_max 25.984
_diffrn_reflns_theta_min 1.922
_diffrn_standards_number 0
_exptl_absorpt_coefficient_mu 2.380
_exptl_absorpt_correction_T_max 0.7452
_exptl_absorpt_correction_T_min 0.3566
_exptl_absorpt_correction_type multi-scan
_exptl_absorpt_process_details
'SADABS-2014/4 (Bruker,2014/4) was used for absorption correction. wR2(int) was 0.1568 before and 0.0682 after correction. The Ratio of minimum to maximum transmission is 0.4785. The \l/2 correction factor is 0.00150.'
_exptl_crystal_colour 'clear dark brown'
_exptl_crystal_colour_lustre clear
_exptl_crystal_colour_modifier dark
_exptl_crystal_colour_primary brown
_exptl_crystal_density_diffrn 1.697
_exptl_crystal_description block
_exptl_crystal_F_000 2480
_exptl_crystal_size_max 0.45
_exptl_crystal_size_mid 0.23
_exptl_crystal_size_min 0.2
_refine_diff_density_max 1.599
_refine_diff_density_min -1.723
_refine_diff_density_rms 0.176
_refine_ls_extinction_method none
_refine_ls_goodness_of_fit_ref 1.094
_refine_ls_hydrogen_treatment constr
_refine_ls_matrix_type full
_refine_ls_number_parameters 290
_refine_ls_number_reflns 4628
_refine_ls_number_restraints 0
_refine_ls_restrained_S_all 1.094
_refine_ls_R_factor_all 0.0719
_refine_ls_R_factor_gt 0.0554
_refine_ls_shift/su_max 0.001
_refine_ls_shift/su_mean 0.000
_refine_ls_structure_factor_coef Fsqd
_refine_ls_weighting_details 'w=1/[\s^2^(Fo^2^)+(0.0542P)^2^+100.5781P] where P=(Fo^2^+2Fc^2^)/3'
_refine_ls_weighting_scheme calc
_refine_ls_wR_factor_gt 0.1333
_refine_ls_wR_factor_ref 0.1486
_reflns_Friedel_coverage 0.000
_reflns_number_gt 3754
_reflns_number_total 4628
_reflns_threshold_expression 'I > 2\s(I)'
_cod_data_source_file 1Q.cif
_cod_data_source_block 1q
_cod_original_cell_volume 4922.9(9)
_cod_database_code 4517626
_shelx_shelxl_version_number 2016/6
_shelx_space_group_comment
;
The symmetry employed for this shelxl refinement is uniquely defined
by the following loop, which should always be used as a source of
symmetry information in preference to the above space-group names.
They are only intended as comments.
;
_shelx_estimated_absorpt_t_max 0.647
_shelx_estimated_absorpt_t_min 0.414
_olex2_refinement_description
;
1. Fixed Uiso
 At 1.2 times of:
  All C(H) groups, All C(H,H) groups
 At 1.5 times of:
  All C(H,H,H) groups
2.a Secondary CH2 refined with riding coordinates:
 C22S(H22D,H22E), C23S(H23A,H23B)
2.b Aromatic/amide H refined with riding coordinates:
 C9(H9), C17(H17), C7(H7), C21(H21), C15(H15), C13(H13), C5(H5), C14(H14),
 C4(H4), C20(H20), C12(H12), C18(H18), C1(H1), C2(H2)
2.c Idealised Me refined as rotating group:
 C22(H22A,H22B,H22C)
;
_olex2_submission_special_instructions 'No special instructions were received'

loop_
_space_group_symop_operation_xyz
'x, y, z'
'-x, y, -z+1/2'
'x+1/2, y+1/2, z'
'-x+1/2, y+1/2, -z+1/2'
'-x, -y, -z'
'x, -y, z-1/2'
'-x+1/2, -y+1/2, -z'
'x+1/2, -y+1/2, z-1/2'

loop_
_atom_site_label
_atom_site_type_symbol
_atom_site_fract_x
_atom_site_fract_y
_atom_site_fract_z
_atom_site_U_iso_or_equiv
_atom_site_adp_type
_atom_site_occupancy
_atom_site_site_symmetry_order
_atom_site_calc_flag
_atom_site_refinement_flags_posn
_atom_site_refinement_flags_adp
_atom_site_refinement_flags_occupancy
_atom_site_disorder_assembly
_atom_site_disorder_group
I1 I 0.54026(2) 0.15204(4) 0.45973(3) 0.02883(16) Uani 1 1 d . . . . .
Cu1 Cu 0.50127(3) 0.05572(7) 0.56125(5) 0.0265(2) Uani 1 1 d . . . . .
Cl1 Cl 0.4191(2) 0.4583(4) 0.9426(3) 0.144(2) Uani 1 1 d . . . . .
Cl2 Cl 0.4353(3) 0.4634(5) 0.7718(3) 0.190(3) Uani 1 1 d . . . . .
O1 O 0.2833(3) 0.8961(5) 0.7656(3) 0.0459(13) Uani 1 1 d . . . . .
N1 N 0.4310(2) 0.1517(4) 0.5448(3) 0.0261(11) Uani 1 1 d . . . . .
N3 N 0.0654(2) 0.4362(5) 0.1747(3) 0.0286(12) Uani 1 1 d . . . . .
N2 N 0.2481(2) 0.3814(5) 0.4279(3) 0.0265(11) Uani 1 1 d . . . . .
C8 C 0.2576(3) 0.5588(5) 0.5346(4) 0.0231(12) Uani 1 1 d . . . . .
C9 C 0.2101(3) 0.5492(5) 0.4609(4) 0.0247(13) Uani 1 1 d . . . . .
H9 H 0.180220 0.604168 0.445186 0.030 Uiso 1 1 calc R . . . .
C11 C 0.1560(3) 0.4483(5) 0.3299(4) 0.0259(13) Uani 1 1 d . . . . .
C10 C 0.2060(3) 0.4592(5) 0.4098(4) 0.0247(13) Uani 1 1 d . . . . .
C6 C 0.2949(3) 0.3908(5) 0.4987(4) 0.0245(13) Uani 1 1 d . . . . .
C17 C 0.3176(3) 0.6786(6) 0.6543(4) 0.0313(14) Uani 1 1 d . . . . .
H17 H 0.351471 0.639888 0.657275 0.038 Uiso 1 1 calc R . . . .
C7 C 0.3004(3) 0.4758(5) 0.5532(4) 0.0247(13) Uani 1 1 d . . . . .
H7 H 0.333480 0.478116 0.603630 0.030 Uiso 1 1 calc R . . . .
C21 C 0.2154(3) 0.7115(5) 0.5885(4) 0.0278(13) Uani 1 1 d . . . . .
H21 H 0.178418 0.695696 0.546488 0.033 Uiso 1 1 calc R . . . .
C16 C 0.2637(3) 0.6515(5) 0.5919(4) 0.0230(12) Uani 1 1 d . . . . .
C15 C 0.1573(3) 0.3720(6) 0.2722(4) 0.0303(14) Uani 1 1 d . . . . .
H15 H 0.189358 0.322303 0.285050 0.036 Uiso 1 1 calc R . . . .
C3 C 0.3413(3) 0.3065(6) 0.5158(4) 0.0265(13) Uani 1 1 d . . . . .
C13 C 0.0635(3) 0.5058(7) 0.2317(4) 0.0343(16) Uani 1 1 d . . . . .
H13 H 0.030394 0.552703 0.218246 0.041 Uiso 1 1 calc R . . . .
C5 C 0.3817(3) 0.1472(6) 0.4787(4) 0.0349(16) Uani 1 1 d . . . . .
H5 H 0.377282 0.088902 0.440546 0.042 Uiso 1 1 calc R . . . .
C14 C 0.1120(3) 0.3684(6) 0.1959(4) 0.0332(15) Uani 1 1 d . . . . .
H14 H 0.113718 0.316088 0.157116 0.040 Uiso 1 1 calc R . . . .
C4 C 0.3366(3) 0.2218(7) 0.4619(4) 0.0357(16) Uani 1 1 d . . . . .
H4 H 0.302355 0.214715 0.413209 0.043 Uiso 1 1 calc R . . . .
C20 C 0.2202(3) 0.7939(6) 0.6450(4) 0.0296(14) Uani 1 1 d . . . . .
H20 H 0.186856 0.834839 0.641476 0.035 Uiso 1 1 calc R . . . .
C12 C 0.1067(3) 0.5136(7) 0.3087(4) 0.0340(16) Uani 1 1 d . . . . .
H12 H 0.102632 0.563642 0.347278 0.041 Uiso 1 1 calc R . . . .
C18 C 0.3228(3) 0.7597(6) 0.7112(4) 0.0351(16) Uani 1 1 d . . . . .
H18 H 0.359784 0.776267 0.753072 0.042 Uiso 1 1 calc R . . . .
C19 C 0.2743(3) 0.8163(6) 0.7070(4) 0.0348(16) Uani 1 1 d . . . . .
C22 C 0.2364(4) 0.9679(8) 0.7562(6) 0.058(2) Uani 1 1 d . . . . .
H22A H 0.221044 1.000536 0.701411 0.087 Uiso 1 1 calc GR . . . .
H22B H 0.249891 1.027861 0.796866 0.087 Uiso 1 1 calc GR . . . .
H22C H 0.205649 0.925095 0.763756 0.087 Uiso 1 1 calc GR . . . .
C1 C 0.4352(4) 0.2319(8) 0.5967(5) 0.058(3) Uani 1 1 d . . . . .
H1 H 0.469698 0.236423 0.645268 0.069 Uiso 1 1 calc R . . . .
C2 C 0.3922(4) 0.3101(8) 0.5845(5) 0.062(3) Uani 1 1 d . . . . .
H2 H 0.397802 0.367033 0.623932 0.074 Uiso 1 1 calc R . . . .
C22S C 0.4261(6) 0.5708(16) 0.8927(9) 0.111(5) Uani 1 1 d . . . . .
H22D H 0.387200 0.590701 0.850905 0.133 Uiso 1 1 calc R . . . .
H22E H 0.439370 0.634065 0.931587 0.133 Uiso 1 1 calc R . . . .
C23S C 0.4673(9) 0.5588(17) 0.8515(10) 0.143(8) Uani 1 1 d . . . . .
H23A H 0.505463 0.530535 0.890462 0.171 Uiso 1 1 calc R . . . .
H23B H 0.473279 0.631963 0.830083 0.171 Uiso 1 1 calc R . . . .

loop_
_atom_site_aniso_label
_atom_site_aniso_U_11
_atom_site_aniso_U_22
_atom_site_aniso_U_33
_atom_site_aniso_U_23
_atom_site_aniso_U_13
_atom_site_aniso_U_12
I1 0.0273(2) 0.0294(3) 0.0292(2) 0.00157(17) 0.01080(18) -0.00055(16)
Cu1 0.0202(4) 0.0315(4) 0.0235(4) 0.0011(3) 0.0044(3) 0.0049(3)
Cl1 0.125(3) 0.098(3) 0.124(3) 0.016(2) -0.039(3) -0.043(3)
Cl2 0.224(6) 0.161(5) 0.088(3) -0.056(3) -0.038(3) 0.093(4)
O1 0.068(4) 0.039(3) 0.033(3) -0.015(2) 0.023(3) -0.007(3)
N1 0.021(3) 0.028(3) 0.027(3) -0.003(2) 0.007(2) 0.003(2)
N3 0.020(2) 0.037(3) 0.023(3) 0.000(2) 0.002(2) 0.004(2)
N2 0.020(2) 0.036(3) 0.020(3) -0.005(2) 0.005(2) 0.003(2)
C8 0.020(3) 0.026(3) 0.021(3) 0.003(2) 0.006(2) -0.001(2)
C9 0.026(3) 0.026(3) 0.022(3) 0.003(2) 0.009(3) 0.003(2)
C11 0.024(3) 0.030(3) 0.024(3) -0.001(3) 0.010(3) -0.001(3)
C10 0.023(3) 0.024(3) 0.028(3) 0.005(3) 0.010(3) 0.001(2)
C6 0.025(3) 0.025(3) 0.020(3) 0.000(2) 0.006(2) 0.002(3)
C17 0.032(3) 0.031(4) 0.027(3) -0.001(3) 0.008(3) -0.001(3)
C7 0.022(3) 0.029(3) 0.019(3) 0.001(2) 0.004(2) 0.004(2)
C21 0.029(3) 0.027(3) 0.027(3) 0.001(3) 0.011(3) -0.003(3)
C16 0.026(3) 0.025(3) 0.016(3) 0.000(2) 0.006(2) -0.003(2)
C15 0.028(3) 0.031(3) 0.027(3) -0.002(3) 0.006(3) 0.009(3)
C3 0.022(3) 0.030(3) 0.026(3) -0.005(3) 0.007(3) 0.004(3)
C13 0.022(3) 0.047(4) 0.032(4) -0.004(3) 0.008(3) 0.014(3)
C5 0.029(3) 0.038(4) 0.031(4) -0.016(3) 0.005(3) 0.005(3)
C14 0.030(3) 0.036(4) 0.030(3) -0.011(3) 0.008(3) 0.002(3)
C4 0.020(3) 0.048(4) 0.028(3) -0.004(3) -0.002(3) 0.013(3)
C20 0.033(3) 0.027(3) 0.031(3) 0.000(3) 0.016(3) 0.002(3)
C12 0.027(3) 0.050(4) 0.024(3) -0.007(3) 0.009(3) 0.005(3)
C18 0.038(4) 0.031(4) 0.027(3) -0.002(3) 0.003(3) -0.006(3)
C19 0.052(4) 0.030(4) 0.026(3) -0.002(3) 0.019(3) -0.010(3)
C22 0.070(6) 0.054(5) 0.065(6) -0.032(5) 0.044(5) -0.010(5)
C1 0.040(4) 0.068(6) 0.036(4) -0.024(4) -0.016(3) 0.024(4)
C2 0.050(5) 0.066(6) 0.040(4) -0.026(4) -0.013(4) 0.038(5)
C22S 0.087(9) 0.159(16) 0.072(8) 0.022(9) 0.016(7) 0.026(10)
C23S 0.146(16) 0.150(17) 0.087(11) -0.052(11) 0.000(11) 0.028(13)

loop_
_atom_type_symbol
_atom_type_description
_atom_type_scat_dispersion_real
_atom_type_scat_dispersion_imag
_atom_type_scat_source
C C 0.0033 0.0016 'International Tables Vol C Tables 4.2.6.8 and 6.1.1.4'
H H 0.0000 0.0000 'International Tables Vol C Tables 4.2.6.8 and 6.1.1.4'
Cl Cl 0.1484 0.1585 'International Tables Vol C Tables 4.2.6.8 and 6.1.1.4'
Cu Cu 0.3201 1.2651 'International Tables Vol C Tables 4.2.6.8 and 6.1.1.4'
I I -0.4742 1.8119 'International Tables Vol C Tables 4.2.6.8 and 6.1.1.4'
N N 0.0061 0.0033 'International Tables Vol C Tables 4.2.6.8 and 6.1.1.4'
O O 0.0106 0.0060 'International Tables Vol C Tables 4.2.6.8 and 6.1.1.4'

loop_
_geom_angle_atom_site_label_1
_geom_angle_atom_site_label_2
_geom_angle_atom_site_label_3
_geom_angle
_geom_angle_site_symmetry_1
_geom_angle_site_symmetry_3
_geom_angle_publ_flag
Cu1 I1 Cu1 57.32(3) . 5_656 ?
I1 Cu1 I1 122.68(3) . 5_656 ?
Cu1 Cu1 I1 61.45(3) 5_656 . ?
Cu1 Cu1 I1 61.24(3) 5_656 5_656 ?
N1 Cu1 I1 101.36(16) . . ?
N1 Cu1 I1 103.79(16) . 5_656 ?
N1 Cu1 Cu1 116.99(16) . 5_656 ?
N1 Cu1 N3 114.4(2) . 8_556 ?
N3 Cu1 I1 107.73(16) 8_556 . ?
N3 Cu1 I1 107.12(17) 8_556 5_656 ?
N3 Cu1 Cu1 128.63(17) 8_556 5_656 ?
C19 O1 C22 117.4(6) . . ?
C5 N1 Cu1 123.4(4) . . ?
C1 N1 Cu1 119.7(5) . . ?
C1 N1 C5 116.4(6) . . ?
C13 N3 Cu1 118.7(4) . 8_455 ?
C13 N3 C14 117.0(5) . . ?
C14 N3 Cu1 124.2(5) . 8_455 ?
C6 N2 C10 118.3(5) . . ?
C9 C8 C7 116.9(6) . . ?
C9 C8 C16 122.3(6) . . ?
C7 C8 C16 120.8(5) . . ?
C8 C9 H9 120.0 . . ?
C8 C9 C10 120.0(6) . . ?
C10 C9 H9 120.0 . . ?
C15 C11 C10 120.7(6) . . ?
C12 C11 C10 122.2(6) . . ?
C12 C11 C15 117.0(6) . . ?
N2 C10 C9 122.2(6) . . ?
N2 C10 C11 116.8(6) . . ?
C9 C10 C11 120.9(6) . . ?
N2 C6 C7 122.2(6) . . ?
N2 C6 C3 117.2(5) . . ?
C7 C6 C3 120.7(5) . . ?
C16 C17 H17 119.1 . . ?
C18 C17 H17 119.1 . . ?
C18 C17 C16 121.8(7) . . ?
C8 C7 H7 119.8 . . ?
C6 C7 C8 120.4(5) . . ?
C6 C7 H7 119.8 . . ?
C16 C21 H21 119.3 . . ?
C20 C21 H21 119.3 . . ?
C20 C21 C16 121.3(6) . . ?
C17 C16 C8 121.5(6) . . ?
C21 C16 C8 120.9(6) . . ?
C21 C16 C17 117.4(6) . . ?
C11 C15 H15 120.1 . . ?
C14 C15 C11 119.9(6) . . ?
C14 C15 H15 120.1 . . ?
C4 C3 C6 121.4(6) . . ?
C4 C3 C2 116.1(6) . . ?
C2 C3 C6 122.5(6) . . ?
N3 C13 H13 118.1 . . ?
N3 C13 C12 123.8(6) . . ?
C12 C13 H13 118.1 . . ?
N1 C5 H5 118.0 . . ?
N1 C5 C4 123.9(6) . . ?
C4 C5 H5 118.0 . . ?
N3 C14 C15 122.5(6) . . ?
N3 C14 H14 118.8 . . ?
C15 C14 H14 118.8 . . ?
C3 C4 C5 119.7(6) . . ?
C3 C4 H4 120.2 . . ?
C5 C4 H4 120.2 . . ?
C21 C20 H20 120.3 . . ?
C21 C20 C19 119.3(6) . . ?
C19 C20 H20 120.3 . . ?
C11 C12 H12 120.2 . . ?
C13 C12 C11 119.7(6) . . ?
C13 C12 H12 120.2 . . ?
C17 C18 H18 120.3 . . ?
C19 C18 C17 119.5(7) . . ?
C19 C18 H18 120.3 . . ?
O1 C19 C20 123.5(7) . . ?
C18 C19 O1 115.8(7) . . ?
C18 C19 C20 120.7(6) . . ?
O1 C22 H22A 109.5 . . ?
O1 C22 H22B 109.5 . . ?
O1 C22 H22C 109.5 . . ?
H22A C22 H22B 109.5 . . ?
H22A C22 H22C 109.5 . . ?
H22B C22 H22C 109.5 . . ?
N1 C1 H1 118.3 . . ?
N1 C1 C2 123.3(7) . . ?
C2 C1 H1 118.3 . . ?
C3 C2 C1 120.6(7) . . ?
C3 C2 H2 119.7 . . ?
C1 C2 H2 119.7 . . ?
Cl1 C22S H22D 108.4 . . ?
Cl1 C22S H22E 108.4 . . ?
H22D C22S H22E 107.5 . . ?
C23S C22S Cl1 115.5(14) . . ?
C23S C22S H22D 108.4 . . ?
C23S C22S H22E 108.4 . . ?
Cl2 C23S H23A 110.4 . . ?
Cl2 C23S H23B 110.4 . . ?
C22S C23S Cl2 106.5(15) . . ?
C22S C23S H23A 110.4 . . ?
C22S C23S H23B 110.4 . . ?
H23A C23S H23B 108.6 . . ?

loop_
_geom_bond_atom_site_label_1
_geom_bond_atom_site_label_2
_geom_bond_distance
_geom_bond_site_symmetry_2
_geom_bond_publ_flag
I1 Cu1 2.6533(9) . ?
I1 Cu1 2.6586(9) 5_656 ?
Cu1 Cu1 2.5476(16) 5_656 ?
Cu1 N1 2.025(5) . ?
Cu1 N3 2.025(5) 8_556 ?
Cl1 C22S 1.662(18) . ?
Cl2 C23S 1.749(15) . ?
O1 C19 1.369(9) . ?
O1 C22 1.411(11) . ?
N1 C5 1.325(9) . ?
N1 C1 1.310(9) . ?
N3 C13 1.334(9) . ?
N3 C14 1.344(9) . ?
N2 C10 1.345(8) . ?
N2 C6 1.341(8) . ?
C8 C9 1.383(9) . ?
C8 C7 1.401(9) . ?
C8 C16 1.476(9) . ?
C9 H9 0.9500 . ?
C9 C10 1.390(9) . ?
C11 C10 1.481(9) . ?
C11 C15 1.391(9) . ?
C11 C12 1.381(9) . ?
C6 C7 1.376(9) . ?
C6 C3 1.476(9) . ?
C17 H17 0.9500 . ?
C17 C16 1.403(9) . ?
C17 C18 1.374(10) . ?
C7 H7 0.9500 . ?
C21 H21 0.9500 . ?
C21 C16 1.388(9) . ?
C21 C20 1.382(9) . ?
C15 H15 0.9500 . ?
C15 C14 1.382(9) . ?
C3 C4 1.371(9) . ?
C3 C2 1.372(10) . ?
C13 H13 0.9500 . ?
C13 C12 1.372(9) . ?
C5 H5 0.9500 . ?
C5 C4 1.377(9) . ?
C14 H14 0.9500 . ?
C4 H4 0.9500 . ?
C20 H20 0.9500 . ?
C20 C19 1.392(10) . ?
C12 H12 0.9500 . ?
C18 H18 0.9500 . ?
C18 C19 1.369(11) . ?
C22 H22A 0.9800 . ?
C22 H22B 0.9800 . ?
C22 H22C 0.9800 . ?
C1 H1 0.9500 . ?
C1 C2 1.377(11) . ?
C2 H2 0.9500 . ?
C22S H22D 0.9900 . ?
C22S H22E 0.9900 . ?
C22S C23S 1.50(2) . ?
C23S H23A 0.9900 . ?
C23S H23B 0.9900 . ?
